data_7103578
loop_
_publ_author_name
'Miyake, Yoshihiro'
'Watanabe, Sayaka'
'Aono, Satoshi'
'Nishinaga, Tohru'
'Miyazaki, Akira'
'Enoki, Toshiaki'
'Miyasaka, Hitoshi'
'Otani, Hiroyuki'
'Iyoda, Masahiko'

_publ_section_title
;
 Long-distance ferromagnetic coupling through spin polarization in a
 linear heterotrinuclear iron(III)-copper(II)-iron(III) complex derived
 from 5-ferrocenyl-2-aminotropone.
;
_journal_issue 46
_journal_name_full 'Chemical communications (Cambridge, England)'
_journal_page_first 6167
_journal_page_last 6169
_journal_paper_doi 10.1039/b813944j
_journal_year 2008
_chemical_formula_sum 'C40 H40 Cl2 Cu F12 Fe2 N2 O2 P2'
_chemical_formula_weight 1116.82
_chemical_name_common Cu(Fc+-aminotropone)2
_space_group_IT_number 2
_symmetry_cell_setting triclinic
_symmetry_Int_Tables_number 2
_symmetry_space_group_name_Hall '-P 1'
_symmetry_space_group_name_H-M 'P -1'
_atom_sites_solution_hydrogens geom
_atom_sites_solution_primary direct
_atom_sites_solution_secondary difmap
_audit_creation_method SHELXL-97
_cell_angle_alpha 84.50(8)
_cell_angle_beta 68.16(7)
_cell_angle_gamma 84.28(8)
_cell_formula_units_Z 1
_cell_length_a 10.197(10)
_cell_length_b 10.402(16)
_cell_length_c 10.513(10)
_cell_measurement_reflns_used 90
_cell_measurement_temperature 120(2)
_cell_measurement_theta_max 30.5069
_cell_measurement_theta_min 1.9714
_cell_volume 1028(2)
_computing_cell_refinement 'CrystalClear (Rigaku Corp., 2000)'
_computing_data_collection 'CrystalClear (Rigaku Corp., 2000)'
_computing_data_reduction 'CrystalClear (Rigaku Corp., 2000)'
_computing_structure_refinement 'SHELXL-97 (Sheldrick, 1997)'
_computing_structure_solution 'SHELXS-97 (Sheldrick, 1990)'
_diffrn_ambient_temperature 120(2)
_diffrn_detector_area_resol_mean 14.7059
_diffrn_measured_fraction_theta_full 0.692
_diffrn_measured_fraction_theta_max 0.692
_diffrn_measurement_details
;
scan:
Number of images: 360
Slice: -80.0000 - 100.0000
Image width: 0.5000
Exp time: 100.0000
Rotation axis: Phi
Omega: 0.0000
Chi: 0.0000
Phi: 0.0000
XTD: 35.1577
2theta: 10.0000
scan:
Number of images: 99
Slice: -30.0000 - 19.5000
Image width: 0.5000
Exp time: 100.0000
Rotation axis: Omega
Omega: 0.0000
Chi: 90.0000
Phi: 0.0000
XTD: 35.1577
2theta: 10.0000
scan:
Number of images: 99
Slice: -30.0000 - 19.5000
Image width: 0.5000
Exp time: 100.0000
Rotation axis: Omega
Omega: 0.0000
Chi: 90.0000
Phi: 90.0000
XTD: 35.1577
2theta: 10.0000
scan:
Number of images: 99
Slice: -30.0000 - 19.5000
Image width: 0.5000
Exp time: 100.0000
Rotation axis: Omega
Omega: 0.0000
Chi: 90.0000
Phi: 180.0000
XTD: 35.1577
2theta: 10.0000
scan:
Number of images: 99
Slice: -30.0000 - 19.5000
Image width: 0.5000
Exp time: 100.0000
Rotation axis: Omega
Omega: 0.0000
Chi: 90.0000
Phi: 270.0000
XTD: 35.1577
2theta: 10.0000

;
_diffrn_measurement_device
;
Mercury CCD (2x2 bin mode)
;
_diffrn_measurement_device_details
;
AFC7: Eulerian 3-circle
;
_diffrn_measurement_method dtintegrate.ref
_diffrn_orient_matrix_type d*Trek
_diffrn_orient_matrix_UB_11 -0.0548
_diffrn_orient_matrix_UB_12 0.0610
_diffrn_orient_matrix_UB_13 0.0671
_diffrn_orient_matrix_UB_21 0.0831
_diffrn_orient_matrix_UB_22 0.0093
_diffrn_orient_matrix_UB_23 0.0488
_diffrn_orient_matrix_UB_31 0.0338
_diffrn_orient_matrix_UB_32 0.0538
_diffrn_orient_matrix_UB_33 -0.0807
_diffrn_radiation_detector CCD
_diffrn_radiation_monochromator 'Graphite Monochromator'
_diffrn_radiation_probe x-ray
_diffrn_radiation_type 'Mo K\a'
_diffrn_radiation_wavelength 0.71069
_diffrn_reflns_av_R_equivalents 0.0539
_diffrn_reflns_av_sigmaI/netI 0.1615
_diffrn_reflns_limit_h_max 13
_diffrn_reflns_limit_h_min -10
_diffrn_reflns_limit_k_max 12
_diffrn_reflns_limit_k_min -13
_diffrn_reflns_limit_l_max 13
_diffrn_reflns_limit_l_min -13
_diffrn_reflns_number 7444
_diffrn_reflns_reduction_process 'Lp corrections applied'
_diffrn_reflns_theta_full 27.50
_diffrn_reflns_theta_max 27.50
_diffrn_reflns_theta_min 1.97
_diffrn_source 'Rotating Anode'
_diffrn_source_current 250.0000
_diffrn_source_power 12.5000
_diffrn_source_voltage 50.0000
_exptl_absorpt_coefficient_mu 1.512
_exptl_absorpt_correction_T_max 1.0000
_exptl_absorpt_correction_T_min 0.7878
_exptl_absorpt_correction_type multi-scan
_exptl_crystal_colour Black
_exptl_crystal_density_diffrn 1.804
_exptl_crystal_density_method 'not measured'
_exptl_crystal_description Prism
_exptl_crystal_F_000 563
_exptl_crystal_size_max 0.18
_exptl_crystal_size_mid 0.08
_exptl_crystal_size_min 0.04
_refine_diff_density_max 1.673
_refine_diff_density_min -0.598
_refine_diff_density_rms 0.161
_refine_ls_extinction_method none
_refine_ls_goodness_of_fit_ref 0.964
_refine_ls_hydrogen_treatment constr
_refine_ls_matrix_type full
_refine_ls_number_parameters 286
_refine_ls_number_reflns 3263
_refine_ls_number_restraints 0
_refine_ls_restrained_S_all 0.964
_refine_ls_R_factor_all 0.1027
_refine_ls_R_factor_gt 0.0630
_refine_ls_shift/su_max 0.000
_refine_ls_shift/su_mean 0.000
_refine_ls_structure_factor_coef Fsqd
_refine_ls_weighting_details 'calc w=1/[\s^2^(Fo^2^)+(0.0703P)^2^+0.0000P] where P=(Fo^2^+2Fc^2^)/3'
_refine_ls_weighting_scheme calc
_refine_ls_wR_factor_gt 0.1461
_refine_ls_wR_factor_ref 0.1652
_reflns_number_gt 1786
_reflns_number_total 3263
_reflns_threshold_expression >2sigma(I)
_cod_data_source_file b813944j.txt
_cod_data_source_block TN
_cod_depositor_comments
;
The following automatic conversions were performed:
'_exptl_absorpt_correction_type' value 'Multi-scan' changed to
'multi-scan' according to
'/home/saulius/struct/CIF-dictionaries/cif_core.dic' dictionary named
'cif_core.dic' version 2.4.1 from 2010-06-29.

Automatic conversion script
Id: cif_fix_enum 1527 2010-12-29 10:47:43Z saulius 
;
_cod_database_code 7103578

loop_
_symmetry_equiv_pos_as_xyz
'x, y, z'
'-x, -y, -z'

loop_
_atom_site_label
_atom_site_type_symbol
_atom_site_fract_x
_atom_site_fract_y
_atom_site_fract_z
_atom_site_U_iso_or_equiv
_atom_site_adp_type
_atom_site_occupancy
_atom_site_symmetry_multiplicity
_atom_site_calc_flag
_atom_site_refinement_flags
_atom_site_disorder_assembly
_atom_site_disorder_group
Cu Cu 0.5000 0.5000 0.5000 0.0206(4) Uani 1 2 d S . .
Fe Fe 0.26328(13) -0.25127(10) 0.94051(12) 0.0186(3) Uani 1 1 d . . .
Cl Cl -0.0587(2) 0.20358(19) 0.5175(3) 0.0347(6) Uani 1 1 d . . .
P P 0.2328(2) 0.26473(19) 1.0561(2) 0.0219(5) Uani 1 1 d . . .
F1 F 0.3435(5) 0.3639(4) 1.0550(5) 0.0290(12) Uani 1 1 d . . .
F2 F 0.1198(6) 0.1667(4) 1.0601(6) 0.0380(14) Uani 1 1 d . . .
F3 F 0.1076(6) 0.3559(5) 1.1537(6) 0.0422(15) Uani 1 1 d . . .
F4 F 0.3574(6) 0.1738(5) 0.9603(6) 0.0435(15) Uani 1 1 d . . .
F5 F 0.2143(7) 0.3437(5) 0.9243(6) 0.0470(16) Uani 1 1 d . . .
F6 F 0.2492(6) 0.1871(4) 1.1887(5) 0.0353(13) Uani 1 1 d . . .
N N 0.3366(7) 0.3979(5) 0.5625(7) 0.0197(15) Uani 1 1 d . . .
O O 0.5845(6) 0.3463(5) 0.5633(6) 0.0240(13) Uani 1 1 d . . .
C1 C 0.5054(9) 0.2497(7) 0.6027(8) 0.0196(17) Uani 1 1 d . . .
C2 C 0.3596(8) 0.2763(7) 0.6000(8) 0.0165(17) Uani 1 1 d . . .
C3 C 0.2622(9) 0.1800(6) 0.6323(8) 0.0196(18) Uani 1 1 d . . .
H3 H 0.1745 0.2106 0.6240 0.024 Uiso 1 1 calc R . .
C4 C 0.2684(9) 0.0517(7) 0.6729(9) 0.0220(18) Uani 1 1 d . . .
H4 H 0.1847 0.0102 0.6874 0.026 Uiso 1 1 calc R . .
C5 C 0.3766(8) -0.0311(7) 0.6975(8) 0.0166(17) Uani 1 1 d . . .
C6 C 0.5075(9) 0.0108(7) 0.6817(9) 0.0229(19) Uani 1 1 d . . .
H6 H 0.5696 -0.0543 0.7033 0.027 Uiso 1 1 calc R . .
C7 C 0.5636(9) 0.1309(7) 0.6401(8) 0.0199(18) Uani 1 1 d . . .
H7 H 0.6580 0.1329 0.6362 0.024 Uiso 1 1 calc R . .
C8 C 0.2010(8) 0.4477(7) 0.5545(8) 0.0169(17) Uani 1 1 d . . .
H8A H 0.1827 0.5396 0.5773 0.020 Uiso 1 1 calc R . .
H8B H 0.1244 0.3984 0.6226 0.020 Uiso 1 1 calc R . .
C9 C 0.2002(10) 0.4369(8) 0.4114(9) 0.030(2) Uani 1 1 d . . .
H9A H 0.1079 0.4705 0.4087 0.045 Uiso 1 1 calc R . .
H9B H 0.2174 0.3459 0.3891 0.045 Uiso 1 1 calc R . .
H9C H 0.2747 0.4873 0.3441 0.045 Uiso 1 1 calc R . .
C10 C 0.3519(9) -0.1682(7) 0.7322(8) 0.0199(18) Uani 1 1 d . . .
C11 C 0.2259(9) -0.2302(7) 0.7574(8) 0.0196(18) Uani 1 1 d . . .
H11 H 0.1418 -0.1890 0.7490 0.024 Uiso 1 1 calc R . .
C12 C 0.2445(10) -0.3617(7) 0.7965(8) 0.0243(19) Uani 1 1 d . . .
H12 H 0.1772 -0.4245 0.8150 0.029 Uiso 1 1 calc R . .
C13 C 0.3795(9) -0.3842(7) 0.8037(9) 0.024(2) Uani 1 1 d . . .
H13 H 0.4186 -0.4644 0.8300 0.029 Uiso 1 1 calc R . .
C14 C 0.4477(9) -0.2663(7) 0.7649(9) 0.0250(19) Uani 1 1 d . . .
H14 H 0.5402 -0.2539 0.7611 0.030 Uiso 1 1 calc R . .
C15 C 0.1953(12) -0.3408(8) 1.1384(9) 0.034(2) Uani 1 1 d . . .
H15 H 0.1966 -0.4317 1.1596 0.040 Uiso 1 1 calc R . .
C16 C 0.3034(10) -0.2622(9) 1.1238(10) 0.032(2) Uani 1 1 d . . .
H16 H 0.3909 -0.2896 1.1339 0.039 Uiso 1 1 calc R . .
C17 C 0.2591(12) -0.1326(8) 1.0909(9) 0.035(2) Uani 1 1 d . . .
H17 H 0.3111 -0.0579 1.0745 0.042 Uiso 1 1 calc R . .
C18 C 0.1259(11) -0.1381(8) 1.0880(10) 0.036(3) Uani 1 1 d . . .
H18 H 0.0701 -0.0657 1.0689 0.043 Uiso 1 1 calc R . .
C19 C 0.0845(10) -0.2633(9) 1.1165(9) 0.033(2) Uani 1 1 d . . .
H19 H -0.0028 -0.2915 1.1206 0.040 Uiso 1 1 calc R . .
C20 C 0.0392(9) 0.0560(7) 0.4525(10) 0.027(2) Uani 1 1 d . . .
H20A H 0.0448 0.0483 0.3575 0.033 Uiso 1 1 calc R . .
H20B H 0.1367 0.0545 0.4519 0.033 Uiso 1 1 calc R . .

loop_
_atom_site_aniso_label
_atom_site_aniso_U_11
_atom_site_aniso_U_22
_atom_site_aniso_U_33
_atom_site_aniso_U_23
_atom_site_aniso_U_13
_atom_site_aniso_U_12
Cu 0.0216(8) 0.0162(7) 0.0247(9) 0.0012(6) -0.0094(7) -0.0029(6)
Fe 0.0218(7) 0.0156(5) 0.0182(6) 0.0006(4) -0.0072(5) -0.0024(5)
Cl 0.0268(12) 0.0315(11) 0.0450(15) -0.0004(10) -0.0123(11) -0.0031(9)
P 0.0217(11) 0.0202(10) 0.0245(12) -0.0006(9) -0.0087(10) -0.0049(9)
F1 0.027(3) 0.026(2) 0.040(3) -0.001(2) -0.017(2) -0.011(2)
F2 0.034(3) 0.033(3) 0.055(4) 0.004(2) -0.025(3) -0.015(2)
F3 0.026(3) 0.040(3) 0.057(4) -0.015(3) -0.009(3) 0.001(2)
F4 0.046(4) 0.032(3) 0.040(4) -0.017(3) -0.001(3) 0.005(3)
F5 0.073(4) 0.036(3) 0.044(4) 0.014(2) -0.038(3) -0.008(3)
F6 0.038(3) 0.038(3) 0.032(3) 0.010(2) -0.016(3) -0.010(2)
N 0.021(4) 0.015(3) 0.029(4) -0.004(3) -0.015(3) 0.000(3)
O 0.023(3) 0.017(3) 0.033(4) 0.001(2) -0.011(3) -0.004(2)
C1 0.022(4) 0.024(4) 0.015(4) -0.005(3) -0.007(4) -0.004(3)
C2 0.022(4) 0.020(4) 0.007(4) 0.004(3) -0.005(3) -0.005(3)
C3 0.020(4) 0.017(4) 0.026(5) -0.001(3) -0.014(4) 0.001(3)
C4 0.020(4) 0.026(4) 0.019(5) 0.010(3) -0.006(4) -0.014(3)
C5 0.015(4) 0.020(4) 0.016(4) -0.007(3) -0.004(3) -0.001(3)
C6 0.016(4) 0.021(4) 0.024(5) 0.002(3) 0.000(4) 0.001(3)
C7 0.022(4) 0.022(4) 0.014(4) 0.002(3) -0.005(4) -0.008(3)
C8 0.017(4) 0.017(3) 0.017(4) -0.003(3) -0.007(3) -0.001(3)
C9 0.026(5) 0.036(5) 0.019(5) 0.005(4) -0.001(4) 0.005(4)
C10 0.028(5) 0.024(4) 0.011(4) -0.002(3) -0.009(4) -0.002(4)
C11 0.027(5) 0.022(4) 0.013(4) -0.001(3) -0.011(4) -0.003(4)
C12 0.038(5) 0.016(4) 0.017(5) 0.001(3) -0.008(4) -0.007(4)
C13 0.026(5) 0.015(4) 0.029(5) -0.002(3) -0.007(4) 0.002(3)
C14 0.022(4) 0.025(4) 0.027(5) 0.001(4) -0.008(4) 0.001(4)
C15 0.060(7) 0.026(4) 0.015(5) 0.004(4) -0.016(5) -0.005(5)
C16 0.023(5) 0.060(6) 0.024(5) -0.012(4) -0.019(4) 0.004(5)
C17 0.057(7) 0.029(5) 0.020(5) -0.003(4) -0.012(5) -0.017(4)
C18 0.051(7) 0.031(5) 0.023(5) -0.009(4) -0.013(5) 0.020(5)
C19 0.020(5) 0.059(6) 0.021(5) -0.009(4) -0.004(4) -0.016(4)
C20 0.020(4) 0.027(4) 0.039(6) -0.003(4) -0.014(4) -0.002(4)

loop_
_atom_type_symbol
_atom_type_description
_atom_type_scat_dispersion_real
_atom_type_scat_dispersion_imag
_atom_type_scat_source
C C 0.0033 0.0016 'International Tables Vol C Tables 4.2.6.8 and 6.1.1.4'
H H 0.0000 0.0000 'International Tables Vol C Tables 4.2.6.8 and 6.1.1.4'
Cu Cu 0.3201 1.2651 'International Tables Vol C Tables 4.2.6.8 and 6.1.1.4'
F F 0.0171 0.0103 'International Tables Vol C Tables 4.2.6.8 and 6.1.1.4'
Fe Fe 0.3463 0.8444 'International Tables Vol C Tables 4.2.6.8 and 6.1.1.4'
N N 0.0061 0.0033 'International Tables Vol C Tables 4.2.6.8 and 6.1.1.4'
O O 0.0106 0.0060 'International Tables Vol C Tables 4.2.6.8 and 6.1.1.4'
P P 0.1023 0.0942 'International Tables Vol C Tables 4.2.6.8 and 6.1.1.4'
Cl Cl 0.1484 0.1585 'International Tables Vol C Tables 4.2.6.8 and 6.1.1.4'

loop_
_geom_angle_atom_site_label_1
_geom_angle_atom_site_label_2
_geom_angle_atom_site_label_3
_geom_angle
_geom_angle_site_symmetry_1
_geom_angle_site_symmetry_3
_geom_angle_publ_flag
O Cu O 180.0(3) 2_666 . ?
O Cu N 82.2(3) 2_666 2_666 ?
O Cu N 97.8(3) . 2_666 ?
O Cu N 97.8(3) 2_666 . ?
O Cu N 82.2(3) . . ?
N Cu N 179.998(1) 2_666 . ?
C18 Fe C13 171.7(4) . . ?
C18 Fe C12 134.7(4) . . ?
C13 Fe C12 40.0(3) . . ?
C18 Fe C19 39.3(4) . . ?
C13 Fe C19 132.6(4) . . ?
C12 Fe C19 109.1(4) . . ?
C18 Fe C17 39.0(4) . . ?
C13 Fe C17 146.3(4) . . ?
C12 Fe C17 173.7(4) . . ?
C19 Fe C17 66.3(4) . . ?
C18 Fe C11 113.1(4) . . ?
C13 Fe C11 66.9(3) . . ?
C12 Fe C11 39.6(3) . . ?
C19 Fe C11 115.1(4) . . ?
C17 Fe C11 137.3(3) . . ?
C18 Fe C15 65.6(4) . . ?
C13 Fe C15 109.1(3) . . ?
C12 Fe C15 113.3(4) . . ?
C19 Fe C15 39.4(4) . . ?
C17 Fe C15 66.2(4) . . ?
C11 Fe C15 143.7(4) . . ?
C18 Fe C14 148.1(4) . . ?
C13 Fe C14 40.1(3) . . ?
C12 Fe C14 66.8(4) . . ?
C19 Fe C14 172.3(3) . . ?
C17 Fe C14 118.3(4) . . ?
C11 Fe C14 66.3(3) . . ?
C15 Fe C14 135.1(4) . . ?
C18 Fe C16 65.5(4) . . ?
C13 Fe C16 114.9(4) . . ?
C12 Fe C16 143.3(3) . . ?
C19 Fe C16 65.8(4) . . ?
C17 Fe C16 39.9(4) . . ?
C11 Fe C16 177.0(3) . . ?
C15 Fe C16 38.8(4) . . ?
C14 Fe C16 113.2(4) . . ?
C18 Fe C10 118.7(3) . . ?
C13 Fe C10 67.0(3) . . ?
C12 Fe C10 66.3(3) . . ?
C19 Fe C10 145.8(4) . . ?
C17 Fe C10 114.8(3) . . ?
C11 Fe C10 39.0(3) . . ?
C15 Fe C10 174.8(4) . . ?
C14 Fe C10 39.8(3) . . ?
C16 Fe C10 138.8(4) . . ?
F4 P F6 90.0(3) . . ?
F4 P F3 179.6(4) . . ?
F6 P F3 89.6(3) . . ?
F4 P F1 90.7(3) . . ?
F6 P F1 90.3(3) . . ?
F3 P F1 89.1(3) . . ?
F4 P F2 90.4(3) . . ?
F6 P F2 89.3(3) . . ?
F3 P F2 89.7(3) . . ?
F1 P F2 178.8(3) . . ?
F4 P F5 90.8(3) . . ?
F6 P F5 179.2(3) . . ?
F3 P F5 89.6(3) . . ?
F1 P F5 89.9(3) . . ?
F2 P F5 90.5(3) . . ?
C2 N C8 121.8(7) . . ?
C2 N Cu 115.4(5) . . ?
C8 N Cu 122.5(5) . . ?
C1 O Cu 114.7(5) . . ?
O C1 C7 118.1(7) . . ?
O C1 C2 115.5(7) . . ?
C7 C1 C2 126.4(7) . . ?
N C2 C3 125.5(7) . . ?
N C2 C1 111.6(7) . . ?
C3 C2 C1 122.9(6) . . ?
C4 C3 C2 132.9(8) . . ?
C3 C4 C5 131.9(8) . . ?
C6 C5 C4 123.0(7) . . ?
C6 C5 C10 118.9(7) . . ?
C4 C5 C10 118.0(7) . . ?
C7 C6 C5 131.5(7) . . ?
C6 C7 C1 131.3(8) . . ?
N C8 C9 111.0(6) . . ?
C11 C10 C14 105.6(7) . . ?
C11 C10 C5 128.1(7) . . ?
C14 C10 C5 125.9(8) . . ?
C11 C10 Fe 67.5(4) . . ?
C14 C10 Fe 67.5(5) . . ?
C5 C10 Fe 123.7(5) . . ?
C12 C11 C10 109.7(7) . . ?
C12 C11 Fe 69.2(5) . . ?
C10 C11 Fe 73.5(4) . . ?
C13 C12 C11 108.3(7) . . ?
C13 C12 Fe 69.4(5) . . ?
C11 C12 Fe 71.2(4) . . ?
C12 C13 C14 108.1(7) . . ?
C12 C13 Fe 70.6(5) . . ?
C14 C13 Fe 71.9(5) . . ?
C13 C14 C10 108.2(8) . . ?
C13 C14 Fe 68.0(5) . . ?
C10 C14 Fe 72.7(5) . . ?
C16 C15 C19 108.4(8) . . ?
C16 C15 Fe 71.2(5) . . ?
C19 C15 Fe 69.3(5) . . ?
C15 C16 C17 107.7(8) . . ?
C15 C16 Fe 70.0(5) . . ?
C17 C16 Fe 69.2(5) . . ?
C18 C17 C16 106.0(8) . . ?
C18 C17 Fe 68.7(5) . . ?
C16 C17 Fe 70.8(5) . . ?
C17 C18 C19 110.7(8) . . ?
C17 C18 Fe 72.2(5) . . ?
C19 C18 Fe 71.3(5) . . ?
C18 C19 C15 107.1(9) . . ?
C18 C19 Fe 69.4(6) . . ?
C15 C19 Fe 71.3(5) . . ?
C20 C20 Cl 107.3(8) 2_556 . ?

loop_
_geom_bond_atom_site_label_1
_geom_bond_atom_site_label_2
_geom_bond_distance
_geom_bond_site_symmetry_2
_geom_bond_publ_flag
Cu O 1.921(6) 2_666 ?
Cu O 1.921(6) . ?
Cu N 1.934(7) 2_666 ?
Cu N 1.934(7) . ?
Fe C18 2.039(9) . ?
Fe C13 2.042(8) . ?
Fe C12 2.059(8) . ?
Fe C19 2.063(9) . ?
Fe C17 2.083(9) . ?
Fe C11 2.085(8) . ?
Fe C15 2.088(10) . ?
Fe C14 2.094(9) . ?
Fe C16 2.105(9) . ?
Fe C10 2.164(9) . ?
Cl C20 1.791(8) . ?
P F4 1.586(5) . ?
P F6 1.598(6) . ?
P F3 1.598(6) . ?
P F1 1.600(5) . ?
P F2 1.601(6) . ?
P F5 1.605(6) . ?
N C2 1.313(9) . ?
N C8 1.457(10) . ?
O C1 1.291(10) . ?
C1 C7 1.403(11) . ?
C1 C2 1.495(12) . ?
C2 C3 1.411(11) . ?
C3 C4 1.365(11) . ?
C4 C5 1.415(11) . ?
C5 C6 1.392(12) . ?
C5 C10 1.461(11) . ?
C6 C7 1.389(11) . ?
C8 C9 1.523(12) . ?
C10 C11 1.420(12) . ?
C10 C14 1.449(11) . ?
C11 C12 1.405(11) . ?
C12 C13 1.402(13) . ?
C13 C14 1.420(12) . ?
C15 C16 1.392(14) . ?
C15 C19 1.399(14) . ?
C16 C17 1.430(13) . ?
C17 C18 1.378(15) . ?
C18 C19 1.379(14) . ?
C20 C20 1.537(18) 2_556 ?
